data_4507197
loop_
_publ_author_name
'Bhattacharya, Suman'
'Saha, Binoy K.'

_publ_section_title
;
 Polymorphism through Desolvation of the Solvates of a van der Waals Host
;
_journal_issue 2
_journal_name_full 'Crystal Growth &amp; Design'
_journal_page_first 606
_journal_paper_doi 10.1021/cg301269d
_journal_volume 13
_journal_year 2013
_chemical_formula_moiety 'C33 H36 O3, 2.5(C6 H6)'
_chemical_formula_sum 'C48 H51 O3'
_chemical_formula_weight 675.89
_chemical_name_common 1H-BEN
_chemical_name_systematic
;
2,4,6-Triethyl-1,3,5-trisphenoxymethylbenzene , benzene
;
_space_group_crystal_system triclinic
_space_group_IT_number 2
_space_group_name_Hall '-P 1'
_space_group_name_H-M_alt 'P -1'
_symmetry_space_group_name_Hall '-P 1'
_symmetry_space_group_name_H-M 'P -1'
_atom_sites_solution_hydrogens geom
_atom_sites_solution_primary direct
_atom_sites_solution_secondary difmap
_audit_creation_date 2012-02-11
_audit_creation_method
;
  Olex2 1.1
  (compiled 2011.11.01 svn.r2039, GUI svn.r3906)
;
_cell_angle_alpha 118.504(13)
_cell_angle_beta 95.590(10)
_cell_angle_gamma 96.917(9)
_cell_formula_units_Z 2
_cell_length_a 12.8664(14)
_cell_length_b 13.2172(16)
_cell_length_c 13.723(2)
_cell_measurement_reflns_used 2432
_cell_measurement_temperature 150(2)
_cell_measurement_theta_max 29.2827
_cell_measurement_theta_min 2.6270
_cell_volume 2003.6(5)
_computing_cell_refinement
;
CrysAlisPro, Oxford Diffraction Ltd.,
Version 1.171.34.44 (release 25-10-2010 CrysAlis171 .NET)
(compiled Oct 25 2010,18:11:34)
;
_computing_data_collection
;
CrysAlisPro, Oxford Diffraction Ltd.,
Version 1.171.34.44 (release 25-10-2010 CrysAlis171 .NET)
(compiled Oct 25 2010,18:11:34)
;
_computing_data_reduction
;
CrysAlisPro, Oxford Diffraction Ltd.,
Version 1.171.34.44 (release 25-10-2010 CrysAlis171 .NET)
(compiled Oct 25 2010,18:11:34)
;
_computing_molecular_graphics
;
O. V. Dolomanov, L. J. Bourhis, R. J. Gildea, J. A. K. Howard and H. Puschmann,
OLEX2: a complete structure solution, refinement and analysis program.
J. Appl. Cryst. (2009). 42, 339-341.
;
_computing_publication_material
;
O. V. Dolomanov, L. J. Bourhis, R. J. Gildea, J. A. K. Howard and H. Puschmann,
OLEX2: a complete structure solution, refinement and analysis program.
J. Appl. Cryst. (2009). 42, 339-341.
;
_computing_structure_refinement
;
SHELXL, G.M. Sheldrick, Acta Cryst.
2008). A64, 112-122
;
_computing_structure_solution 'SHELXS-97 (Sheldrick, 1990)'
_diffrn_ambient_temperature 150(2)
_diffrn_detector_area_resol_mean 15.9821
_diffrn_measured_fraction_theta_full 0.999
_diffrn_measured_fraction_theta_max 0.839
_diffrn_measurement_details
;
  1 omega  -29.00   10.00   1.0000   25.0000
omega____ theta____ kappa____ phi______ frames
    -      -17.3397  -80.0000   86.0000 39

  2 omega  -11.00   83.00   1.0000   25.0000
omega____ theta____ kappa____ phi______ frames
    -       18.9803   77.0000   60.0000 94

  3 omega  -50.00  -24.00   1.0000   25.0000
omega____ theta____ kappa____ phi______ frames
    -       18.9803  -77.0000 -180.0000 26

  4 omega  -47.00   49.00   1.0000   25.0000
omega____ theta____ kappa____ phi______ frames
    -       18.9803  -77.0000 -150.0000 96

  5 omega  -49.00  -24.00   1.0000   25.0000
omega____ theta____ kappa____ phi______ frames
    -       18.9803  -77.0000  -60.0000 25
;
_diffrn_measurement_device_type 'Xcalibur, Eos'
_diffrn_measurement_method '\w scans'
_diffrn_orient_matrix_UB_11 -0.0412770000
_diffrn_orient_matrix_UB_12 0.0303847000
_diffrn_orient_matrix_UB_13 -0.0021414000
_diffrn_orient_matrix_UB_21 0.0256316000
_diffrn_orient_matrix_UB_22 0.0491038000
_diffrn_orient_matrix_UB_23 0.0523865000
_diffrn_orient_matrix_UB_31 0.0287651000
_diffrn_orient_matrix_UB_32 0.0231889000
_diffrn_orient_matrix_UB_33 -0.0287786000
_diffrn_radiation_monochromator graphite
_diffrn_radiation_type 'Mo K\a'
_diffrn_radiation_wavelength 0.7107
_diffrn_reflns_av_R_equivalents 0.0474
_diffrn_reflns_av_unetI/netI 0.1105
_diffrn_reflns_limit_h_max 17
_diffrn_reflns_limit_h_min -17
_diffrn_reflns_limit_k_max 15
_diffrn_reflns_limit_k_min -17
_diffrn_reflns_limit_l_max 17
_diffrn_reflns_limit_l_min -18
_diffrn_reflns_number 17838
_diffrn_reflns_theta_full 25.00
_diffrn_reflns_theta_max 29.32
_diffrn_reflns_theta_min 2.63
_diffrn_source 'Enhance (Mo) X-ray Source'
_exptl_absorpt_coefficient_mu 0.068
_exptl_absorpt_correction_T_max 0.991
_exptl_absorpt_correction_T_min 0.977
_exptl_absorpt_correction_type multi-scan
_exptl_absorpt_process_details
;
CrysAlisPro, Oxford Diffraction Ltd.,
Version 1.171.34.44 (release 25-10-2010 CrysAlis171 .NET)
(compiled Oct 25 2010,18:11:34)
Empirical absorption correction using spherical harmonics,
 implemented in SCALE3 ABSPACK scaling algorithm.
;
_exptl_crystal_colour colourless
_exptl_crystal_density_diffrn 1.120
_exptl_crystal_density_method 'not measured'
_exptl_crystal_description plate
_exptl_crystal_F_000 726
_exptl_crystal_size_max 0.35
_exptl_crystal_size_mid 0.28
_exptl_crystal_size_min 0.14
_refine_diff_density_max 0.268
_refine_diff_density_min -0.231
_refine_diff_density_rms 0.041
_refine_ls_extinction_method none
_refine_ls_goodness_of_fit_ref 1.010
_refine_ls_hydrogen_treatment constr
_refine_ls_matrix_type full
_refine_ls_number_parameters 517
_refine_ls_number_reflns 10981
_refine_ls_number_restraints 18
_refine_ls_restrained_S_all 1.009
_refine_ls_R_factor_all 0.1689
_refine_ls_R_factor_gt 0.0679
_refine_ls_shift/su_max 0.011
_refine_ls_shift/su_mean 0.001
_refine_ls_structure_factor_coef Fsqd
_refine_ls_weighting_details 'calc w=1/[\s^2^(Fo^2^)+(0.0422P)^2^+0.0000P] where P=(Fo^2^+2Fc^2^)/3'
_refine_ls_weighting_scheme calc
_refine_ls_wR_factor_gt 0.1136
_refine_ls_wR_factor_ref 0.1540
_reflns_number_gt 4276
_reflns_number_total 10981
_reflns_threshold_expression >2sigma(I)
_cod_data_source_file cg301269d_si_001.cif
_cod_data_source_block 1H-BEN
_cod_database_code 4507197

loop_
_space_group_symop_id
_space_group_symop_operation_xyz
1 'x, y, z'
2 '-x, -y, -z'

loop_
_atom_site_label
_atom_site_type_symbol
_atom_site_fract_x
_atom_site_fract_y
_atom_site_fract_z
_atom_site_U_iso_or_equiv
_atom_site_adp_type
_atom_site_occupancy
_atom_site_symmetry_multiplicity
_atom_site_calc_flag
_atom_site_refinement_flags
_atom_site_disorder_assembly
_atom_site_disorder_group
O2 O 0.19685(11) 0.45609(13) 0.83992(13) 0.0409(4) Uani 1 1 d . . .
O1 O 0.57834(11) 0.22295(12) 0.88103(13) 0.0407(4) Uani 1 1 d . . .
O3 O 0.35967(12) 0.57507(12) 1.28699(13) 0.0431(4) Uani 1 1 d . . .
C2 C 0.38061(16) 0.34051(17) 0.89364(18) 0.0284(5) Uani 1 1 d . . .
C3 C 0.27972(15) 0.35745(18) 0.92125(19) 0.0299(5) Uani 1 1 d . . .
C4 C 0.26280(16) 0.39325(17) 1.03187(19) 0.0304(5) Uani 1 1 d . . .
C1 C 0.46335(16) 0.35468(17) 0.97557(19) 0.0291(5) Uani 1 1 d . . .
C5 C 0.34561(17) 0.40543(18) 1.11240(19) 0.0309(5) Uani 1 1 d . . .
C6 C 0.44657(16) 0.38582(17) 1.08528(19) 0.0310(5) Uani 1 1 d . . .
C7 C 0.57335(16) 0.34436(18) 0.94810(19) 0.0357(6) Uani 1 1 d . . .
H7A H 0.5898 0.3853 0.9071 0.043 Uiso 1 1 calc R . .
H7B H 0.6253 0.3799 1.0171 0.043 Uiso 1 1 calc R . .
C9 C 0.32914(18) 0.44929(18) 1.23156(18) 0.0365(6) Uani 1 1 d . . .
H9A H 0.2552 0.4265 1.2336 0.044 Uiso 1 1 calc R . .
H9B H 0.3730 0.4177 1.2679 0.044 Uiso 1 1 calc R . .
C8 C 0.19054(16) 0.34378(19) 0.8347(2) 0.0365(6) Uani 1 1 d . . .
H8A H 0.1977 0.2841 0.7603 0.044 Uiso 1 1 calc R . .
H8B H 0.1227 0.3209 0.8508 0.044 Uiso 1 1 calc R . .
C16 C 0.67128(17) 0.2006(2) 0.8402(2) 0.0368(6) Uani 1 1 d . . .
C10 C 0.39869(17) 0.30705(19) 0.77553(19) 0.0374(6) Uani 1 1 d . . .
H10A H 0.4716 0.3397 0.7793 0.045 Uiso 1 1 calc R . .
H10B H 0.3525 0.3419 0.7451 0.045 Uiso 1 1 calc R . .
C22 C 0.12064(17) 0.4670(2) 0.7700(2) 0.0348(6) Uani 1 1 d . . .
C17 C 0.76296(17) 0.2838(2) 0.8775(2) 0.0455(7) Uani 1 1 d . . .
H17 H 0.7651 0.3604 0.9336 0.055 Uiso 1 1 calc R . .
C12 C 0.15458(17) 0.4170(2) 1.0629(2) 0.0440(6) Uani 1 1 d . . .
H12A H 0.1198 0.4425 1.0149 0.053 Uiso 1 1 calc R . .
H12B H 0.1645 0.4802 1.1402 0.053 Uiso 1 1 calc R . .
C28 C 0.34073(16) 0.6392(2) 1.39439(19) 0.0360(6) Uani 1 1 d . . .
C27 C 0.03295(17) 0.3810(2) 0.7022(2) 0.0404(6) Uani 1 1 d . . .
H27 H 0.0226 0.3097 0.7013 0.049 Uiso 1 1 calc R . .
C23 C 0.13602(19) 0.5723(2) 0.7707(2) 0.0462(7) Uani 1 1 d . . .
H23 H 0.1950 0.6303 0.8166 0.055 Uiso 1 1 calc R . .
C14 C 0.53452(17) 0.3929(2) 1.1714(2) 0.0440(6) Uani 1 1 d . . .
H14A H 0.5191 0.4391 1.2465 0.053 Uiso 1 1 calc R . .
H14B H 0.6013 0.4320 1.1671 0.053 Uiso 1 1 calc R . .
C29 C 0.3525(2) 0.7582(2) 1.4356(2) 0.0536(7) Uani 1 1 d . . .
H29 H 0.3714 0.7905 1.3912 0.064 Uiso 1 1 calc R . .
C33 C 0.31217(17) 0.5905(2) 1.4592(2) 0.0415(6) Uani 1 1 d . . .
H33 H 0.3049 0.5102 1.4313 0.050 Uiso 1 1 calc R . .
C26 C -0.03936(19) 0.4020(2) 0.6357(2) 0.0526(7) Uani 1 1 d . . .
H26 H -0.0989 0.3446 0.5906 0.063 Uiso 1 1 calc R . .
C21 C 0.6690(2) 0.0866(2) 0.7572(2) 0.0536(8) Uani 1 1 d . . .
H21 H 0.6071 0.0304 0.7324 0.064 Uiso 1 1 calc R . .
C20 C 0.7583(2) 0.0566(2) 0.7117(3) 0.0678(9) Uani 1 1 d . . .
H20 H 0.7567 -0.0201 0.6560 0.081 Uiso 1 1 calc R . .
C25 C -0.0244(2) 0.5063(3) 0.6356(2) 0.0574(8) Uani 1 1 d . . .
H25 H -0.0732 0.5195 0.5904 0.069 Uiso 1 1 calc R . .
C11 C 0.37804(18) 0.17509(19) 0.69535(19) 0.0478(7) Uani 1 1 d . . .
H11A H 0.3896 0.1600 0.6219 0.072 Uiso 1 1 calc R . .
H11B H 0.3059 0.1419 0.6906 0.072 Uiso 1 1 calc R . .
H11C H 0.4257 0.1402 0.7230 0.072 Uiso 1 1 calc R . .
C24 C 0.0638(2) 0.5918(2) 0.7032(2) 0.0558(8) Uani 1 1 d . . .
H24 H 0.0746 0.6626 0.7032 0.067 Uiso 1 1 calc R . .
C15 C 0.5453(2) 0.2716(2) 1.1514(2) 0.0620(8) Uani 1 1 d . . .
H15A H 0.5634 0.2269 1.0784 0.093 Uiso 1 1 calc R . .
H15B H 0.4791 0.2326 1.1551 0.093 Uiso 1 1 calc R . .
H15C H 0.6003 0.2787 1.2081 0.093 Uiso 1 1 calc R . .
C18 C 0.8520(2) 0.2512(2) 0.8299(2) 0.0593(8) Uani 1 1 d . . .
H18 H 0.9142 0.3069 0.8544 0.071 Uiso 1 1 calc R . .
C13 C 0.08274(18) 0.3095(2) 1.0509(2) 0.0579(8) Uani 1 1 d . . .
H13A H 0.0690 0.2481 0.9736 0.087 Uiso 1 1 calc R . .
H13B H 0.0168 0.3298 1.0743 0.087 Uiso 1 1 calc R . .
H13C H 0.1173 0.2829 1.0972 0.087 Uiso 1 1 calc R . .
C19 C 0.8502(2) 0.1389(3) 0.7477(3) 0.0694(9) Uani 1 1 d . . .
H19 H 0.9105 0.1183 0.7163 0.083 Uiso 1 1 calc R . .
C32 C 0.29442(19) 0.6633(3) 1.5664(2) 0.0580(8) Uani 1 1 d . . .
H32 H 0.2741 0.6311 1.6105 0.070 Uiso 1 1 calc R . .
C31 C 0.3062(2) 0.7813(3) 1.6087(3) 0.0706(9) Uani 1 1 d . . .
H31 H 0.2943 0.8292 1.6811 0.085 Uiso 1 1 calc R . .
C30 C 0.3358(2) 0.8289(2) 1.5434(3) 0.0700(9) Uani 1 1 d . . .
H30 H 0.3447 0.9096 1.5722 0.084 Uiso 1 1 calc R . .
C39 C 0.3669(3) 0.3239(3) 1.4981(3) 0.0780(10) Uani 1 1 d . . .
H39 H 0.4265 0.3491 1.5537 0.094 Uiso 1 1 calc R . .
C41 C 0.1883(3) 0.3150(3) 1.4517(4) 0.0771(11) Uani 1 1 d . . .
H41 H 0.1247 0.3344 1.4754 0.092 Uiso 1 1 calc R . .
C42 C 0.1900(3) 0.2505(3) 1.3381(4) 0.0863(11) Uani 1 1 d . . .
H42 H 0.1285 0.2260 1.2849 0.104 Uiso 1 1 calc R . .
C40 C 0.2758(3) 0.3500(3) 1.5279(3) 0.0797(10) Uani 1 1 d . . .
H40 H 0.2725 0.3940 1.6039 0.096 Uiso 1 1 calc R . .
C37 C 0.2886(4) 0.2224(3) 1.3049(3) 0.0896(12) Uani 1 1 d . . .
H37 H 0.2942 0.1793 1.2294 0.108 Uiso 1 1 calc R . .
C38 C 0.3765(3) 0.2624(3) 1.3903(4) 0.0754(10) Uani 1 1 d . . .
H38 H 0.4424 0.2459 1.3719 0.090 Uiso 1 1 calc R . .
C35 C 0.0926(2) -0.0093(3) 0.5485(3) 0.0696(9) Uani 1 1 d . . .
H35 H 0.1564 -0.0160 0.5811 0.084 Uiso 1 1 calc R . .
C36 C 0.0012(2) -0.0839(2) 0.5313(2) 0.0636(8) Uani 1 1 d . . .
H36 H 0.0022 -0.1403 0.5533 0.076 Uiso 1 1 calc R . .
C34 C 0.0913(2) 0.0753(3) 0.5183(2) 0.0638(8) Uani 1 1 d . . .
H34 H 0.1538 0.1269 0.5317 0.077 Uiso 1 1 calc R . .
C49 C 0.1797(10) 1.0416(17) 1.8543(17) 0.070(4) Uani 0.50 1 d PD A 1
H49 H 0.1688 1.0825 1.8159 0.084 Uiso 0.50 1 calc PR A 1
C44 C 0.2821(11) 1.0487(12) 1.9032(12) 0.060(4) Uani 0.50 1 d PD A 1
H44 H 0.3375 1.0931 1.8934 0.072 Uiso 0.50 1 calc PR A 1
C48 C 0.0936(14) 0.9736(17) 1.8626(17) 0.133(7) Uani 0.50 1 d PD A 1
H48 H 0.0246 0.9589 1.8250 0.160 Uiso 0.50 1 calc PR A 1
C46 C 0.2237(11) 0.9307(16) 1.9798(17) 0.079(5) Uani 0.50 1 d PD A 1
H46 H 0.2341 0.8900 2.0184 0.094 Uiso 0.50 1 calc PR A 1
C47 C 0.1224(11) 0.9300(19) 1.9335(19) 0.081(5) Uani 0.50 1 d PD A 1
H47 H 0.0664 0.8958 1.9526 0.098 Uiso 0.50 1 calc PR A 1
C45 C 0.3086(12) 0.9950(11) 1.9655(13) 0.085(5) Uani 0.50 1 d PD A 1
H45 H 0.3787 1.0017 1.9957 0.102 Uiso 0.50 1 calc PR A 1
C50 C 0.3067(12) 1.0395(16) 1.9330(15) 0.103(7) Uani 0.50 1 d PD B 2
H50 H 0.3756 1.0765 1.9403 0.123 Uiso 0.50 1 calc PR B 2
C55 C 0.2191(11) 1.0431(14) 1.8676(14) 0.069(4) Uani 0.50 1 d PD B 2
H55 H 0.2302 1.0849 1.8297 0.083 Uiso 0.50 1 calc PR B 2
C52 C 0.1777(11) 0.9225(17) 1.9755(19) 0.077(5) Uani 0.50 1 d PD B 2
H52 H 0.1655 0.8872 2.0190 0.093 Uiso 0.50 1 calc PR B 2
C51 C 0.2815(11) 0.9753(16) 1.9862(15) 0.092(6) Uani 0.50 1 d PD B 2
H51 H 0.3358 0.9674 2.0305 0.111 Uiso 0.50 1 calc PR B 2
C54 C 0.1161(10) 0.9878(13) 1.8559(12) 0.065(3) Uani 0.50 1 d PD B 2
H54 H 0.0613 0.9974 1.8134 0.078 Uiso 0.50 1 calc PR B 2
C53 C 0.0908(16) 0.919(2) 1.904(2) 0.096(5) Uani 0.50 1 d PD B 2
H53 H 0.0235 0.8752 1.8909 0.115 Uiso 0.50 1 calc PR B 2

loop_
_atom_site_aniso_label
_atom_site_aniso_U_11
_atom_site_aniso_U_22
_atom_site_aniso_U_33
_atom_site_aniso_U_23
_atom_site_aniso_U_13
_atom_site_aniso_U_12
O2 0.0372(9) 0.0386(10) 0.0439(11) 0.0211(9) -0.0050(8) 0.0038(7)
O1 0.0366(9) 0.0311(9) 0.0518(12) 0.0169(8) 0.0148(8) 0.0084(7)
O3 0.0605(10) 0.0304(10) 0.0344(11) 0.0124(8) 0.0164(9) 0.0042(8)
C2 0.0300(12) 0.0242(12) 0.0280(14) 0.0111(10) 0.0061(11) 0.0016(9)
C3 0.0275(12) 0.0295(13) 0.0318(15) 0.0159(11) 0.0011(11) 0.0025(10)
C4 0.0304(12) 0.0254(13) 0.0344(15) 0.0140(11) 0.0085(11) 0.0038(10)
C1 0.0282(12) 0.0238(12) 0.0316(15) 0.0113(11) 0.0044(11) 0.0032(9)
C5 0.0351(12) 0.0268(13) 0.0272(14) 0.0114(11) 0.0056(11) 0.0013(10)
C6 0.0315(12) 0.0251(13) 0.0297(15) 0.0106(11) 0.0004(11) -0.0004(10)
C7 0.0317(12) 0.0320(14) 0.0363(15) 0.0115(11) 0.0045(11) 0.0062(10)
C9 0.0458(14) 0.0282(14) 0.0323(15) 0.0130(11) 0.0085(12) 0.0038(11)
C8 0.0344(13) 0.0354(14) 0.0379(16) 0.0175(12) 0.0036(11) 0.0055(11)
C16 0.0362(13) 0.0390(15) 0.0432(16) 0.0241(13) 0.0134(12) 0.0132(12)
C10 0.0351(13) 0.0404(15) 0.0336(15) 0.0167(12) 0.0057(11) 0.0035(11)
C22 0.0317(12) 0.0448(15) 0.0342(15) 0.0218(13) 0.0102(11) 0.0159(12)
C17 0.0382(14) 0.0438(16) 0.0492(18) 0.0170(13) 0.0129(13) 0.0117(12)
C12 0.0384(13) 0.0517(16) 0.0449(17) 0.0237(13) 0.0155(12) 0.0138(12)
C28 0.0355(13) 0.0383(15) 0.0287(15) 0.0116(12) 0.0057(11) 0.0098(11)
C27 0.0363(13) 0.0455(16) 0.0393(16) 0.0207(13) 0.0036(12) 0.0110(12)
C23 0.0415(14) 0.0487(17) 0.0558(19) 0.0310(15) 0.0094(13) 0.0106(12)
C14 0.0373(13) 0.0518(17) 0.0334(16) 0.0163(13) -0.0020(12) 0.0037(12)
C29 0.0691(18) 0.0371(16) 0.0480(19) 0.0154(14) 0.0090(15) 0.0137(14)
C33 0.0426(14) 0.0464(16) 0.0320(16) 0.0160(13) 0.0088(12) 0.0099(12)
C26 0.0422(15) 0.0611(19) 0.0496(19) 0.0247(15) -0.0026(13) 0.0138(14)
C21 0.0584(17) 0.0358(16) 0.064(2) 0.0198(14) 0.0252(16) 0.0118(13)
C20 0.078(2) 0.0436(18) 0.084(2) 0.0248(17) 0.0458(19) 0.0271(16)
C25 0.0484(17) 0.076(2) 0.059(2) 0.0404(18) 0.0067(15) 0.0254(16)
C11 0.0530(15) 0.0466(16) 0.0299(16) 0.0088(13) 0.0043(13) 0.0084(12)
C24 0.0576(17) 0.065(2) 0.069(2) 0.0471(18) 0.0197(16) 0.0277(16)
C15 0.0639(18) 0.070(2) 0.061(2) 0.0410(17) -0.0049(15) 0.0178(15)
C18 0.0409(15) 0.0605(19) 0.076(2) 0.0301(17) 0.0234(15) 0.0121(14)
C13 0.0382(14) 0.069(2) 0.069(2) 0.0361(17) 0.0202(14) 0.0028(13)
C19 0.0608(19) 0.063(2) 0.092(3) 0.0343(19) 0.0430(18) 0.0281(17)
C32 0.0581(17) 0.076(2) 0.0387(18) 0.0256(16) 0.0108(15) 0.0179(16)
C31 0.081(2) 0.078(2) 0.0356(19) 0.0100(18) 0.0117(17) 0.0328(19)
C30 0.088(2) 0.0408(18) 0.058(2) 0.0057(17) 0.0030(18) 0.0212(16)
C39 0.075(2) 0.087(3) 0.086(3) 0.053(2) 0.014(2) 0.0205(19)
C41 0.057(2) 0.096(3) 0.128(4) 0.088(3) 0.035(2) 0.0264(19)
C42 0.081(3) 0.077(3) 0.108(4) 0.067(3) -0.030(2) -0.019(2)
C40 0.092(3) 0.093(3) 0.085(3) 0.061(2) 0.032(2) 0.039(2)
C37 0.162(4) 0.048(2) 0.065(3) 0.032(2) 0.039(3) 0.014(2)
C38 0.071(2) 0.077(2) 0.107(3) 0.059(2) 0.042(2) 0.0312(19)
C35 0.0524(18) 0.059(2) 0.078(3) 0.0218(19) -0.0040(16) 0.0069(16)
C36 0.074(2) 0.049(2) 0.060(2) 0.0248(17) -0.0014(18) 0.0034(17)
C34 0.0580(19) 0.051(2) 0.058(2) 0.0130(17) 0.0050(17) -0.0061(15)
C49 0.053(8) 0.061(7) 0.080(8) 0.026(5) 0.002(6) 0.007(7)
C44 0.063(9) 0.049(6) 0.061(11) 0.025(7) 0.002(7) 0.004(7)
C48 0.152(13) 0.102(12) 0.167(15) 0.087(11) 0.051(11) -0.011(9)
C46 0.074(13) 0.073(9) 0.103(9) 0.056(7) 0.011(13) 0.005(10)
C47 0.072(12) 0.076(8) 0.086(16) 0.045(10) -0.011(10) -0.023(9)
C45 0.098(10) 0.046(7) 0.097(14) 0.023(6) 0.030(8) 0.012(7)
C50 0.104(11) 0.098(17) 0.058(11) 0.010(9) -0.008(9) -0.010(10)
C55 0.076(11) 0.071(7) 0.071(10) 0.043(7) 0.018(10) 0.017(10)
C52 0.063(12) 0.086(7) 0.076(9) 0.042(6) -0.003(11) -0.009(10)
C51 0.067(11) 0.130(14) 0.065(7) 0.042(8) 0.010(7) -0.006(8)
C54 0.057(6) 0.057(8) 0.076(7) 0.031(6) 0.005(5) 0.007(5)
C53 0.093(11) 0.089(10) 0.086(12) 0.046(9) -0.028(9) -0.029(8)

loop_
_atom_type_symbol
_atom_type_description
_atom_type_scat_dispersion_real
_atom_type_scat_dispersion_imag
_atom_type_scat_source
C C 0.0033 0.0016 'International Tables Vol C Tables 4.2.6.8 and 6.1.1.4'
H H 0.0000 0.0000 'International Tables Vol C Tables 4.2.6.8 and 6.1.1.4'
O O 0.0106 0.0060 'International Tables Vol C Tables 4.2.6.8 and 6.1.1.4'

loop_
_geom_angle_atom_site_label_1
_geom_angle_atom_site_label_2
_geom_angle_atom_site_label_3
_geom_angle
_geom_angle_site_symmetry_1
C22 O2 C8 117.92(17) .
C16 O1 C7 115.63(16) .
C28 O3 C9 118.05(16) .
C3 C2 C10 119.7(2) .
C1 C2 C3 119.53(19) .
C1 C2 C10 120.76(18) .
C2 C3 C4 120.3(2) .
C2 C3 C8 120.16(19) .
C4 C3 C8 119.42(19) .
C3 C4 C12 120.2(2) .
C5 C4 C3 119.49(19) .
C5 C4 C12 120.3(2) .
C2 C1 C6 120.76(19) .
C2 C1 C7 119.47(19) .
C6 C1 C7 119.6(2) .
C4 C5 C6 120.8(2) .
C4 C5 C9 119.42(19) .
C6 C5 C9 119.6(2) .
C1 C6 C5 119.0(2) .
C1 C6 C14 120.48(19) .
C5 C6 C14 120.5(2) .
O1 C7 C1 109.27(16) .
O1 C7 H7A 109.8 .
O1 C7 H7B 109.8 .
C1 C7 H7A 109.8 .
C1 C7 H7B 109.8 .
H7A C7 H7B 108.3 .
O3 C9 C5 105.71(17) .
O3 C9 H9A 110.6 .
O3 C9 H9B 110.6 .
C5 C9 H9A 110.6 .
C5 C9 H9B 110.6 .
H9A C9 H9B 108.7 .
O2 C8 C3 106.84(17) .
O2 C8 H8A 110.4 .
O2 C8 H8B 110.4 .
C3 C8 H8A 110.4 .
C3 C8 H8B 110.4 .
H8A C8 H8B 108.6 .
O1 C16 C17 123.9(2) .
O1 C16 C21 115.9(2) .
C17 C16 C21 120.2(2) .
C2 C10 H10A 108.8 .
C2 C10 H10B 108.8 .
C2 C10 C11 113.76(19) .
H10A C10 H10B 107.7 .
C11 C10 H10A 108.8 .
C11 C10 H10B 108.8 .
O2 C22 C27 124.4(2) .
O2 C22 C23 115.5(2) .
C23 C22 C27 120.1(2) .
C16 C17 H17 120.6 .
C16 C17 C18 118.8(2) .
C18 C17 H17 120.6 .
C4 C12 H12A 109.0 .
C4 C12 H12B 109.0 .
C4 C12 C13 112.73(18) .
H12A C12 H12B 107.8 .
C13 C12 H12A 109.0 .
C13 C12 H12B 109.0 .
O3 C28 C29 115.7(2) .
O3 C28 C33 123.5(2) .
C33 C28 C29 120.8(2) .
C22 C27 H27 120.3 .
C22 C27 C26 119.4(2) .
C26 C27 H27 120.3 .
C22 C23 H23 120.1 .
C22 C23 C24 119.9(2) .
C24 C23 H23 120.1 .
C6 C14 H14A 109.4 .
C6 C14 H14B 109.4 .
C6 C14 C15 111.15(19) .
H14A C14 H14B 108.0 .
C15 C14 H14A 109.4 .
C15 C14 H14B 109.4 .
C28 C29 H29 120.4 .
C28 C29 C30 119.2(3) .
C30 C29 H29 120.4 .
C28 C33 H33 120.6 .
C28 C33 C32 118.7(2) .
C32 C33 H33 120.6 .
C27 C26 H26 119.6 .
C25 C26 C27 120.8(3) .
C25 C26 H26 119.6 .
C16 C21 H21 120.1 .
C20 C21 C16 119.8(2) .
C20 C21 H21 120.1 .
C21 C20 H20 119.7 .
C21 C20 C19 120.6(2) .
C19 C20 H20 119.7 .
C26 C25 H25 120.2 .
C26 C25 C24 119.6(3) .
C24 C25 H25 120.2 .
C10 C11 H11A 109.5 .
C10 C11 H11B 109.5 .
C10 C11 H11C 109.5 .
H11A C11 H11B 109.5 .
H11A C11 H11C 109.5 .
H11B C11 H11C 109.5 .
C23 C24 C25 120.2(3) .
C23 C24 H24 119.9 .
C25 C24 H24 119.9 .
C14 C15 H15A 109.5 .
C14 C15 H15B 109.5 .
C14 C15 H15C 109.5 .
H15A C15 H15B 109.5 .
H15A C15 H15C 109.5 .
H15B C15 H15C 109.5 .
C17 C18 H18 119.4 .
C19 C18 C17 121.2(2) .
C19 C18 H18 119.4 .
C12 C13 H13A 109.5 .
C12 C13 H13B 109.5 .
C12 C13 H13C 109.5 .
H13A C13 H13B 109.5 .
H13A C13 H13C 109.5 .
H13B C13 H13C 109.5 .
C20 C19 H19 120.3 .
C18 C19 C20 119.3(2) .
C18 C19 H19 120.3 .
C33 C32 H32 119.4 .
C31 C32 C33 121.2(3) .
C31 C32 H32 119.4 .
C32 C31 H31 120.3 .
C32 C31 C30 119.4(3) .
C30 C31 H31 120.3 .
C29 C30 H30 119.7 .
C31 C30 C29 120.6(3) .
C31 C30 H30 119.7 .
C40 C39 H39 119.1 .
C40 C39 C38 121.9(4) .
C38 C39 H39 119.1 .
C42 C41 H41 119.4 .
C40 C41 H41 119.4 .
C40 C41 C42 121.2(3) .
C41 C42 H42 121.0 .
C41 C42 C37 117.9(3) .
C37 C42 H42 121.0 .
C39 C40 C41 121.3(4) .
C39 C40 H40 119.4 .
C41 C40 H40 119.4 .
C42 C37 H37 121.4 .
C38 C37 C42 117.2(3) .
C38 C37 H37 121.4 .
C39 C38 C37 120.6(3) .
C39 C38 H38 119.7 .
C37 C38 H38 119.7 .
C36 C35 H35 119.8 .
C36 C35 C34 120.5(3) .
C34 C35 H35 119.8 .
C35 C36 H36 120.2 .
C34 C36 C35 119.5(3) 2_556
C34 C36 H36 120.2 2_556
C35 C34 H34 120.0 .
C36 C34 C35 119.9(3) 2_556
C36 C34 H34 120.0 2_556
C44 C49 H49 119.9 .
C48 C49 H49 119.9 .
C48 C49 C44 120.2(19) .
C49 C44 H44 117.2 .
C45 C44 C49 125.6(17) .
C45 C44 H44 117.2 .
C49 C48 H48 123.9 .
C49 C48 C47 112.2(16) .
C47 C48 H48 123.9 .
C47 C46 H46 121.6 .
C47 C46 C45 116.9(16) .
C45 C46 H46 121.6 .
C48 C47 H47 115.6 .
C46 C47 C48 128.8(15) .
C46 C47 H47 115.6 .
C44 C45 C46 115.6(15) .
C44 C45 H45 122.2 .
C46 C45 H45 122.2 .
C55 C50 H50 123.2 .
C51 C50 H50 123.2 .
C51 C50 C55 113.5(16) .
C50 C55 H55 118.2 .
C54 C55 C50 123.6(15) .
C54 C55 H55 118.2 .
C51 C52 H52 117.7 .
C51 C52 C53 125(2) .
C53 C52 H52 117.7 .
C50 C51 H51 118.9 .
C52 C51 C50 122.2(19) .
C52 C51 H51 118.9 .
C55 C54 H54 118.4 .
C55 C54 C53 123.2(12) .
C53 C54 H54 118.4 .
C52 C53 C54 112.4(17) .
C52 C53 H53 123.8 .
C54 C53 H53 123.8 .

loop_
_geom_bond_atom_site_label_1
_geom_bond_atom_site_label_2
_geom_bond_distance
_geom_bond_site_symmetry_2
O2 C8 1.444(2) .
O2 C22 1.373(3) .
O1 C7 1.433(2) .
O1 C16 1.374(2) .
O3 C9 1.440(2) .
O3 C28 1.370(2) .
C2 C3 1.401(3) .
C2 C1 1.397(3) .
C2 C10 1.513(3) .
C3 C4 1.407(3) .
C3 C8 1.496(3) .
C4 C5 1.394(3) .
C4 C12 1.521(3) .
C1 C6 1.406(3) .
C1 C7 1.505(3) .
C5 C6 1.406(3) .
C5 C9 1.499(3) .
C6 C14 1.515(3) .
C7 H7A 0.9700 .
C7 H7B 0.9700 .
C9 H9A 0.9700 .
C9 H9B 0.9700 .
C8 H8A 0.9700 .
C8 H8B 0.9700 .
C16 C17 1.377(3) .
C16 C21 1.384(3) .
C10 H10A 0.9700 .
C10 H10B 0.9700 .
C10 C11 1.524(3) .
C22 C27 1.381(3) .
C22 C23 1.378(3) .
C17 H17 0.9300 .
C17 C18 1.386(3) .
C12 H12A 0.9700 .
C12 H12B 0.9700 .
C12 C13 1.527(3) .
C28 C29 1.376(3) .
C28 C33 1.375(3) .
C27 H27 0.9300 .
C27 C26 1.383(3) .
C23 H23 0.9300 .
C23 C24 1.379(3) .
C14 H14A 0.9700 .
C14 H14B 0.9700 .
C14 C15 1.519(3) .
C29 H29 0.9300 .
C29 C30 1.378(3) .
C33 H33 0.9300 .
C33 C32 1.383(3) .
C26 H26 0.9300 .
C26 C25 1.369(3) .
C21 H21 0.9300 .
C21 C20 1.371(3) .
C20 H20 0.9300 .
C20 C19 1.374(4) .
C25 H25 0.9300 .
C25 C24 1.383(4) .
C11 H11A 0.9600 .
C11 H11B 0.9600 .
C11 H11C 0.9600 .
C24 H24 0.9300 .
C15 H15A 0.9600 .
C15 H15B 0.9600 .
C15 H15C 0.9600 .
C18 H18 0.9300 .
C18 C19 1.366(3) .
C13 H13A 0.9600 .
C13 H13B 0.9600 .
C13 H13C 0.9600 .
C19 H19 0.9300 .
C32 H32 0.9300 .
C32 C31 1.361(4) .
C31 H31 0.9300 .
C31 C30 1.376(4) .
C30 H30 0.9300 .
C39 H39 0.9300 .
C39 C40 1.309(4) .
C39 C38 1.333(4) .
C41 H41 0.9300 .
C41 C42 1.378(5) .
C41 C40 1.325(4) .
C42 H42 0.9300 .
C42 C37 1.421(5) .
C40 H40 0.9300 .
C37 H37 0.9300 .
C37 C38 1.391(5) .
C38 H38 0.9300 .
C35 H35 0.9300 .
C35 C36 1.362(3) .
C35 C34 1.367(4) .
C36 H36 0.9300 .
C36 C34 1.357(4) 2_556
C34 C36 1.357(4) 2_556
C34 H34 0.9300 .
C49 H49 0.9300 .
C49 C44 1.3899(11) .
C49 C48 1.3897(11) .
C44 H44 0.9300 .
C44 C45 1.3899(10) .
C48 H48 0.9300 .
C48 C47 1.3899(10) .
C46 H46 0.9300 .
C46 C47 1.3898(11) .
C46 C45 1.3898(11) .
C47 H47 0.9300 .
C45 H45 0.9300 .
C50 H50 0.9300 .
C50 C55 1.3899(11) .
C50 C51 1.3900(11) .
C55 H55 0.9300 .
C55 C54 1.3897(11) .
C52 H52 0.9300 .
C52 C51 1.3897(11) .
C52 C53 1.3898(11) .
C51 H51 0.9300 .
C54 H54 0.9300 .
C54 C53 1.3899(11) .
C53 H53 0.9300 .
